data_2225304
loop_
_publ_author_name
'Kojima, Yoshihiro'
'Kato, Kazuya'
'Yamamoto, Yuuki'
'Inoue, Katsuya'
'Hayami, Shinya'

_publ_section_title
;Bis(1<i>H</i>-imidazole-\k<i>N</i>^3^){2,2'-[propane-1,2-diylbis(nitrilomethylidyne)]diphenolato-\k^4^<i>O</i>,<i>N</i>,<i>N</i>',<i>O</i>'}iron(III)
 perchlorate
;
_journal_coeditor_code KJ2139
_journal_issue 3
_journal_name_full 'Acta Crystallographica Section E'
_journal_page_first m302
_journal_page_last m303
_journal_paper_doi 10.1107/S1600536810004010
_journal_volume 66
_journal_year 2010
_chemical_formula_iupac '[Fe (C17 H16 N2 O2) (C3 H4 N2)2] Cl O4'
_chemical_formula_moiety 'C23 H24 Fe N6 O2 +, Cl O4 -'
_chemical_formula_sum 'C23 H24 Cl Fe N6 O6'
_chemical_formula_weight 571.78
_chemical_name_systematic
;
Bis(1<i>H</i>-imidazole-\k<i>N</i>^3^){2,2'-[propane-1,2-
diylbis(nitrilomethylidyne)]diphenolato-
\k^4^<i>O</i>,<i>N</i>,<i>N</i>',<i>O</i>'}iron(III) perchlorate
;
_space_group_IT_number 14
_symmetry_cell_setting monoclinic
_symmetry_space_group_name_Hall '-P 2ybc'
_symmetry_space_group_name_H-M 'P 1 21/c 1'
_atom_sites_solution_hydrogens geom
_atom_sites_solution_primary direct
_atom_sites_solution_secondary difmap
_audit_creation_method SHELXL-97
_cell_angle_alpha 90.00
_cell_angle_beta 105.5081(17)
_cell_angle_gamma 90.00
_cell_formula_units_Z 4
_cell_length_a 10.4898(8)
_cell_length_b 16.4312(9)
_cell_length_c 14.7729(8)
_cell_measurement_reflns_used 18352
_cell_measurement_temperature 113(2)
_cell_measurement_theta_max 27.48
_cell_measurement_theta_min 2.47
_cell_volume 2453.6(3)
_computing_cell_refinement 'PROCESS-AUTO (Rigaku, 1998)'
_computing_data_collection 'PROCESS-AUTO (Rigaku, 1998)'
_computing_data_reduction
;
CrystalClear (Molecular Structure Corporation and Rigaku, 2002)
;
_computing_molecular_graphics 'Yadokari-XG (Wakita, 2000)'
_computing_publication_material 'SHELXL97 (Sheldrick, 2008)'
_computing_structure_refinement 'SHELXL97 (Sheldrick, 2008)'
_computing_structure_solution 'SHELXS97 (Sheldrick, 2008)'
_diffrn_ambient_temperature 113(2)
_diffrn_measured_fraction_theta_full 0.997
_diffrn_measured_fraction_theta_max 0.997
_diffrn_measurement_device_type 'Rigaku R-AXIS RAPID Imaging Plate'
_diffrn_measurement_method \w
_diffrn_radiation_monochromator graphite
_diffrn_radiation_source 'fine-focus sealed tube'
_diffrn_radiation_type MoK\a
_diffrn_radiation_wavelength 0.71069
_diffrn_reflns_av_R_equivalents 0.0862
_diffrn_reflns_av_sigmaI/netI 0.0850
_diffrn_reflns_limit_h_max 11
_diffrn_reflns_limit_h_min -13
_diffrn_reflns_limit_k_max 21
_diffrn_reflns_limit_k_min -21
_diffrn_reflns_limit_l_max 19
_diffrn_reflns_limit_l_min -19
_diffrn_reflns_number 20794
_diffrn_reflns_theta_full 27.48
_diffrn_reflns_theta_max 27.48
_diffrn_reflns_theta_min 2.37
_exptl_absorpt_coefficient_mu 0.776
_exptl_absorpt_correction_T_max 0.8602
_exptl_absorpt_correction_T_min 0.8602
_exptl_absorpt_correction_type multi-scan
_exptl_absorpt_process_details '(ABSCOR; Higashi, 2001)'
_exptl_crystal_colour black
_exptl_crystal_density_diffrn 1.548
_exptl_crystal_density_method 'not measured'
_exptl_crystal_description block
_exptl_crystal_F_000 1180
_exptl_crystal_size_max 0.20
_exptl_crystal_size_mid 0.20
_exptl_crystal_size_min 0.20
_refine_diff_density_max 0.765
_refine_diff_density_min -0.650
_refine_ls_extinction_method none
_refine_ls_goodness_of_fit_ref 0.989
_refine_ls_hydrogen_treatment constr
_refine_ls_matrix_type full
_refine_ls_number_parameters 335
_refine_ls_number_reflns 5615
_refine_ls_number_restraints 0
_refine_ls_restrained_S_all 0.989
_refine_ls_R_factor_all 0.1214
_refine_ls_R_factor_gt 0.0650
_refine_ls_shift/su_max 0.001
_refine_ls_shift/su_mean 0.000
_refine_ls_structure_factor_coef Fsqd
_refine_ls_weighting_details 'calc w=1/[\s^2^(Fo^2^)+(0.1000P)^2^+0.0000P] where P=(Fo^2^+2Fc^2^)/3'
_refine_ls_weighting_scheme calc
_refine_ls_wR_factor_gt 0.1569
_refine_ls_wR_factor_ref 0.1794
_reflns_number_gt 3529
_reflns_number_total 5615
_reflns_threshold_expression I>2sigma(I)
_cod_data_source_file kj2139.cif
_cod_data_source_block I
_cod_original_sg_symbol_H-M 'P 21/c'
_cod_database_code 2225304
_cod_database_fobs_code 2225304

loop_
_symmetry_equiv_pos_as_xyz
'x, y, z'
'-x, y+1/2, -z+1/2'
'-x, -y, -z'
'x, -y-1/2, z-1/2'

loop_
_atom_site_type_symbol
_atom_site_label
_atom_site_fract_x
_atom_site_fract_y
_atom_site_fract_z
_atom_site_U_iso_or_equiv
_atom_site_adp_type
_atom_site_calc_flag
_atom_site_refinement_flags
_atom_site_occupancy
_atom_site_disorder_assembly
_atom_site_disorder_group
Fe Fe1 0.79757(6) 0.13608(3) 0.88002(3) 0.02225(18) Uani d . 1 . .
Cl Cl1 0.69936(10) -0.13827(6) 0.61401(6) 0.0306(2) Uani d . 1 . .
O O1 0.7346(3) 0.06289(15) 0.95574(17) 0.0267(6) Uani d . 1 . .
O O2 0.8686(3) 0.06897(16) 0.79939(17) 0.0268(6) Uani d . 1 . .
O O3 0.6186(3) -0.20419(19) 0.5683(2) 0.0464(9) Uani d . 1 . .
O O4 0.6768(4) -0.06891(19) 0.5516(2) 0.0506(9) Uani d . 1 . .
O O5 0.8363(3) -0.1597(2) 0.6359(3) 0.0530(10) Uani d . 1 . .
O O6 0.6683(4) -0.1151(3) 0.6984(2) 0.0633(11) Uani d . 1 . .
N N1 0.7220(3) 0.23386(19) 0.9436(2) 0.0283(8) Uani d . 1 . .
N N2 0.8607(3) 0.23941(19) 0.8192(2) 0.0258(7) Uani d . 1 . .
N N3 0.9857(3) 0.13642(19) 0.9853(2) 0.0266(7) Uani d . 1 . .
N N4 1.1404(4) 0.0971(2) 1.1086(2) 0.0386(9) Uani d . 1 . .
H H4A 1.1795 0.0723 1.1615 0.046 Uiso calc R 1 . .
N N5 0.6125(3) 0.1369(2) 0.7717(2) 0.0276(8) Uani d . 1 . .
N N6 0.4654(4) 0.1116(2) 0.6386(2) 0.0400(10) Uani d . 1 . .
H H6A 0.4292 0.0916 0.5823 0.048 Uiso calc R 1 . .
C C1 0.7007(5) 0.3882(3) 0.9504(3) 0.0436(12) Uani d . 1 . .
H H1A 0.6109 0.3875 0.9584 0.065 Uiso calc R 1 . .
H H1B 0.7123 0.4370 0.9153 0.065 Uiso calc R 1 . .
H H1C 0.7651 0.3887 1.0122 0.065 Uiso calc R 1 . .
C C2 0.7217(5) 0.3135(3) 0.8970(3) 0.0437(12) Uani d . 1 . .
H H2 0.6444 0.3116 0.8401 0.052 Uiso calc R 1 . .
C C3 0.8397(5) 0.3177(3) 0.8607(4) 0.0465(13) Uani d . 1 . .
H H3A 0.8276 0.3610 0.8125 0.056 Uiso calc R 1 . .
H H3B 0.9183 0.3314 0.9125 0.056 Uiso calc R 1 . .
C C4 0.6667(4) 0.2260(2) 1.0119(3) 0.0292(9) Uani d . 1 . .
H H4 0.6375 0.2744 1.0354 0.035 Uiso calc R 1 . .
C C5 0.6456(4) 0.1508(3) 1.0550(3) 0.0289(9) Uani d . 1 . .
C C6 0.5831(5) 0.1545(3) 1.1286(3) 0.0368(11) Uani d . 1 . .
H H6 0.5582 0.2062 1.1472 0.044 Uiso calc R 1 . .
C C7 0.5574(5) 0.0875(3) 1.1733(3) 0.0429(12) Uani d . 1 . .
H H7 0.5132 0.0920 1.2214 0.051 Uiso calc R 1 . .
C C8 0.5962(5) 0.0116(3) 1.1484(3) 0.0420(12) Uani d . 1 . .
H H8 0.5811 -0.0357 1.1811 0.050 Uiso calc R 1 . .
C C9 0.6569(5) 0.0047(3) 1.0759(3) 0.0347(10) Uani d . 1 . .
H H9 0.6829 -0.0474 1.0595 0.042 Uiso calc R 1 . .
C C10 0.6801(4) 0.0724(2) 1.0274(2) 0.0270(9) Uani d . 1 . .
C C11 0.9182(4) 0.2386(3) 0.7521(3) 0.0283(9) Uani d . 1 . .
H H11 0.9369 0.2898 0.7285 0.034 Uiso calc R 1 . .
C C12 0.9565(4) 0.1668(3) 0.7100(3) 0.0278(9) Uani d . 1 . .
C C13 1.0235(4) 0.1789(3) 0.6396(3) 0.0335(10) Uani d . 1 . .
H H13 1.0400 0.2329 0.6226 0.040 Uiso calc R 1 . .
C C14 1.0649(5) 0.1152(3) 0.5955(3) 0.0375(11) Uani d . 1 . .
H H14 1.1102 0.1247 0.5487 0.045 Uiso calc R 1 . .
C C15 1.0401(4) 0.0360(3) 0.6199(3) 0.0363(11) Uani d . 1 . .
H H15 1.0677 -0.0087 0.5890 0.044 Uiso calc R 1 . .
C C16 0.9763(4) 0.0220(3) 0.6880(3) 0.0340(10) Uani d . 1 . .
H H16 0.9611 -0.0325 0.7039 0.041 Uiso calc R 1 . .
C C17 0.9327(4) 0.0864(3) 0.7351(3) 0.0277(9) Uani d . 1 . .
C C18 1.0139(5) 0.0901(3) 1.0620(3) 0.0320(10) Uani d . 1 . .
H H18 0.9518 0.0566 1.0808 0.038 Uiso calc R 1 . .
C C19 1.1997(5) 0.1494(3) 1.0607(3) 0.0355(10) Uani d . 1 . .
H H19 1.2899 0.1658 1.0774 0.043 Uiso calc R 1 . .
C C20 1.1030(4) 0.1732(2) 0.9839(3) 0.0286(9) Uani d . 1 . .
H H20 1.1147 0.2095 0.9368 0.034 Uiso calc R 1 . .
C C21 0.5883(4) 0.0979(3) 0.6904(3) 0.0327(10) Uani d . 1 . .
H H21 0.6506 0.0645 0.6715 0.039 Uiso calc R 1 . .
C C22 0.4052(5) 0.1619(3) 0.6876(3) 0.0414(12) Uani d . 1 . .
H H22 0.3171 0.1819 0.6678 0.050 Uiso calc R 1 . .
C C23 0.4955(4) 0.1780(3) 0.7700(3) 0.0336(10) Uani d . 1 . .
H H23 0.4814 0.2117 0.8186 0.040 Uiso calc R 1 . .

loop_
_atom_site_aniso_label
_atom_site_aniso_U_11
_atom_site_aniso_U_22
_atom_site_aniso_U_33
_atom_site_aniso_U_12
_atom_site_aniso_U_13
_atom_site_aniso_U_23
Fe1 0.0297(3) 0.0202(3) 0.0168(3) -0.0031(3) 0.0062(2) 0.0003(2)
Cl1 0.0300(6) 0.0369(6) 0.0223(5) -0.0017(5) 0.0027(4) -0.0049(4)
O1 0.0457(18) 0.0202(14) 0.0196(13) -0.0033(12) 0.0179(12) -0.0002(11)
O2 0.0360(17) 0.0266(15) 0.0207(13) -0.0046(12) 0.0125(12) -0.0028(11)
O3 0.046(2) 0.0410(19) 0.0427(18) -0.0176(16) -0.0051(15) 0.0030(15)
O4 0.068(3) 0.0364(19) 0.0353(17) -0.0089(17) -0.0065(16) 0.0077(15)
O5 0.032(2) 0.0399(19) 0.081(3) 0.0024(16) 0.0046(18) -0.0156(18)
O6 0.062(3) 0.102(3) 0.0309(17) 0.008(2) 0.0201(17) -0.0083(19)
N1 0.038(2) 0.0223(18) 0.0258(17) -0.0004(15) 0.0100(15) 0.0028(14)
N2 0.033(2) 0.0216(17) 0.0227(16) -0.0018(14) 0.0071(15) 0.0003(14)
N3 0.034(2) 0.0221(17) 0.0214(16) 0.0028(15) 0.0039(14) -0.0011(14)
N4 0.044(2) 0.041(2) 0.0259(18) 0.0210(19) 0.0008(17) 0.0019(17)
N5 0.029(2) 0.0269(18) 0.0247(16) -0.0055(16) 0.0032(14) 0.0011(15)
N6 0.045(3) 0.040(2) 0.0264(18) -0.0146(19) -0.0063(17) 0.0028(17)
C1 0.042(3) 0.036(3) 0.054(3) 0.001(2) 0.015(2) 0.001(2)
C2 0.066(4) 0.023(2) 0.048(3) 0.000(2) 0.026(3) -0.001(2)
C3 0.067(4) 0.025(2) 0.057(3) 0.001(2) 0.032(3) 0.006(2)
C4 0.034(3) 0.029(2) 0.024(2) 0.0023(18) 0.0075(18) -0.0048(18)
C5 0.032(2) 0.032(2) 0.0224(19) -0.0017(18) 0.0078(17) -0.0033(17)
C6 0.050(3) 0.039(3) 0.029(2) 0.002(2) 0.021(2) -0.0055(19)
C7 0.054(3) 0.047(3) 0.037(2) -0.007(2) 0.028(2) -0.008(2)
C8 0.063(3) 0.037(3) 0.033(2) -0.013(2) 0.024(2) -0.001(2)
C9 0.050(3) 0.025(2) 0.033(2) -0.007(2) 0.017(2) -0.0014(18)
C10 0.032(2) 0.029(2) 0.0188(18) -0.0061(18) 0.0054(17) -0.0024(17)
C11 0.032(2) 0.028(2) 0.0238(19) -0.0055(18) 0.0044(17) 0.0065(17)
C12 0.027(2) 0.034(2) 0.0217(19) -0.0025(18) 0.0056(17) -0.0007(17)
C13 0.033(3) 0.041(3) 0.027(2) -0.008(2) 0.0077(19) 0.0062(19)
C14 0.036(3) 0.057(3) 0.020(2) -0.004(2) 0.0084(19) -0.002(2)
C15 0.031(3) 0.052(3) 0.025(2) -0.003(2) 0.0057(19) -0.006(2)
C16 0.040(3) 0.038(3) 0.027(2) -0.006(2) 0.0136(19) -0.0025(19)
C17 0.027(2) 0.035(2) 0.0208(19) -0.0059(18) 0.0045(17) 0.0019(17)
C18 0.045(3) 0.028(2) 0.023(2) 0.010(2) 0.0078(19) 0.0044(17)
C19 0.032(3) 0.039(3) 0.034(2) 0.008(2) 0.008(2) -0.005(2)
C20 0.030(2) 0.025(2) 0.028(2) 0.0017(18) 0.0046(18) -0.0047(17)
C21 0.039(3) 0.031(2) 0.024(2) -0.007(2) 0.0010(19) 0.0026(18)
C22 0.030(3) 0.041(3) 0.045(3) -0.011(2) -0.003(2) 0.014(2)
C23 0.031(3) 0.028(2) 0.041(2) -0.0066(19) 0.009(2) 0.0048(19)

loop_
_atom_type_symbol
_atom_type_description
_atom_type_scat_dispersion_real
_atom_type_scat_dispersion_imag
_atom_type_scat_source
C C 0.0033 0.0016 'International Tables Vol C Tables 4.2.6.8 and 6.1.1.4'
H H 0.0000 0.0000 'International Tables Vol C Tables 4.2.6.8 and 6.1.1.4'
N N 0.0061 0.0033 'International Tables Vol C Tables 4.2.6.8 and 6.1.1.4'
O O 0.0106 0.0060 'International Tables Vol C Tables 4.2.6.8 and 6.1.1.4'
Cl Cl 0.1484 0.1585 'International Tables Vol C Tables 4.2.6.8 and 6.1.1.4'
Fe Fe 0.3463 0.8444 'International Tables Vol C Tables 4.2.6.8 and 6.1.1.4'

loop_
_geom_angle_atom_site_label_1
_geom_angle_atom_site_label_2
_geom_angle_atom_site_label_3
_geom_angle_site_symmetry_1
_geom_angle_site_symmetry_3
_geom_angle
_geom_angle_publ_flag
O1 Fe1 O2 . . 105.02(11) ?
O1 Fe1 N1 . . 89.34(12) ?
O1 Fe1 N2 . . 165.83(12) ?
O1 Fe1 N3 . . 88.40(12) ?
O1 Fe1 N5 . . 93.19(12) ?
O2 Fe1 N1 . . 165.15(12) ?
O2 Fe1 N2 . . 88.86(12) ?
O2 Fe1 N3 . . 90.95(12) ?
O2 Fe1 N5 . . 87.99(12) ?
N1 Fe1 N2 . . 77.04(12) ?
N1 Fe1 N3 . . 93.25(13) ?
N1 Fe1 N5 . . 87.44(13) ?
N2 Fe1 N3 . . 88.51(12) ?
N2 Fe1 N5 . . 90.10(12) ?
N3 Fe1 N5 . . 178.27(12) ?
O3 Cl1 O4 . . 108.75(19) ?
O3 Cl1 O5 . . 110.6(2) ?
O3 Cl1 O6 . . 111.8(2) ?
O4 Cl1 O5 . . 108.8(2) ?
O4 Cl1 O6 . . 108.2(2) ?
O5 Cl1 O6 . . 108.6(2) ?
Fe1 O1 C10 . . 133.5(2) ?
Fe1 O2 C17 . . 132.4(3) ?
Fe1 N1 C2 . . 114.7(2) ?
Fe1 N1 C4 . . 124.6(3) ?
C2 N1 C4 . . 120.3(3) ?
Fe1 N2 C3 . . 115.4(3) ?
Fe1 N2 C11 . . 125.7(3) ?
C3 N2 C11 . . 118.9(3) ?
Fe1 N3 C18 . . 124.3(3) ?
Fe1 N3 C20 . . 129.7(3) ?
C18 N3 C20 . . 105.5(4) ?
C18 N4 C19 . . 108.5(4) ?
C18 N4 H4A . . 125.8 ?
C19 N4 H4A . . 125.8 ?
Fe1 N5 C21 . . 125.8(3) ?
Fe1 N5 C23 . . 128.9(3) ?
C21 N5 C23 . . 105.3(4) ?
C21 N6 C22 . . 108.3(4) ?
C21 N6 H6A . . 125.9 ?
C22 N6 H6A . . 125.9 ?
C2 C1 H1A . . 109.5 ?
C2 C1 H1B . . 109.5 ?
C2 C1 H1C . . 109.5 ?
H1A C1 H1B . . 109.5 ?
H1A C1 H1C . . 109.5 ?
H1B C1 H1C . . 109.5 ?
N1 C2 C1 . . 117.3(4) ?
N1 C2 C3 . . 108.2(4) ?
N1 C2 H2 . . 105.4 ?
C1 C2 C3 . . 114.0(4) ?
C1 C2 H2 . . 105.4 ?
C3 C2 H2 . . 105.4 ?
N2 C3 C2 . . 110.2(4) ?
N2 C3 H3A . . 109.6 ?
N2 C3 H3B . . 109.6 ?
C2 C3 H3A . . 109.6 ?
C2 C3 H3B . . 109.6 ?
H3A C3 H3B . . 108.1 ?
N1 C4 C5 . . 125.8(4) ?
N1 C4 H4 . . 117.1 ?
C5 C4 H4 . . 117.1 ?
C4 C5 C6 . . 117.6(4) ?
C4 C5 C10 . . 124.7(3) ?
C6 C5 C10 . . 117.7(4) ?
C5 C6 C7 . . 122.4(4) ?
C5 C6 H6 . . 118.8 ?
C7 C6 H6 . . 118.8 ?
C6 C7 C8 . . 119.5(4) ?
C6 C7 H7 . . 120.3 ?
C8 C7 H7 . . 120.3 ?
C7 C8 C9 . . 120.2(4) ?
C7 C8 H8 . . 119.9 ?
C9 C8 H8 . . 119.9 ?
C8 C9 C10 . . 121.1(4) ?
C8 C9 H9 . . 119.5 ?
C10 C9 H9 . . 119.5 ?
O1 C10 C9 . . 119.3(4) ?
O1 C10 C5 . . 121.7(3) ?
C5 C10 C9 . . 119.0(4) ?
N2 C11 C12 . . 125.6(4) ?
N2 C11 H11 . . 117.2 ?
C12 C11 H11 . . 117.2 ?
C11 C12 C13 . . 116.9(4) ?
C11 C12 C17 . . 124.3(3) ?
C13 C12 C17 . . 118.8(4) ?
C12 C13 C14 . . 121.8(4) ?
C12 C13 H13 . . 119.1 ?
C14 C13 H13 . . 119.1 ?
C13 C14 C15 . . 119.2(4) ?
C13 C14 H14 . . 120.4 ?
C15 C14 H14 . . 120.4 ?
C14 C15 C16 . . 120.6(4) ?
C14 C15 H15 . . 119.7 ?
C16 C15 H15 . . 119.7 ?
C15 C16 C17 . . 121.6(4) ?
C15 C16 H16 . . 119.2 ?
C17 C16 H16 . . 119.2 ?
O2 C17 C12 . . 123.1(4) ?
O2 C17 C16 . . 118.9(4) ?
C12 C17 C16 . . 118.0(3) ?
N3 C18 N4 . . 110.9(4) ?
N3 C18 H18 . . 124.6 ?
N4 C18 H18 . . 124.6 ?
N4 C19 C20 . . 105.7(4) ?
N4 C19 H19 . . 127.1 ?
C20 C19 H19 . . 127.1 ?
N3 C20 C19 . . 109.4(4) ?
N3 C20 H20 . . 125.3 ?
C19 C20 H20 . . 125.3 ?
N5 C21 N6 . . 111.1(4) ?
N5 C21 H21 . . 124.4 ?
N6 C21 H21 . . 124.4 ?
N6 C22 C23 . . 106.5(4) ?
N6 C22 H22 . . 126.7 ?
C23 C22 H22 . . 126.7 ?
N5 C23 C23 . . 108.8(4) ?
N5 C23 H23 . . 125.6 ?
C22 C23 H23 . . 125.6 ?

loop_
_geom_bond_atom_site_label_1
_geom_bond_atom_site_label_2
_geom_bond_site_symmetry_2
_geom_bond_distance
_geom_bond_publ_flag
Fe1 O1 . 1.879(2) y
Fe1 O2 . 1.914(3) y
Fe1 N1 . 2.119(3) y
Fe1 N2 . 2.108(3) y
Fe1 N3 . 2.161(3) y
Fe1 N5 . 2.161(3) y
Cl1 O3 . 1.428(3) ?
Cl1 O4 . 1.445(3) ?
Cl1 O5 . 1.429(3) ?
Cl1 O6 . 1.422(3) ?
O1 C10 . 1.339(4) ?
O2 C17 . 1.333(4) ?
N1 C2 . 1.478(5) ?
N1 C4 . 1.297(5) ?
N2 C3 . 1.466(5) ?
N2 C11 . 1.291(5) ?
N3 C18 . 1.331(5) ?
N3 C20 . 1.376(5) ?
N4 C18 . 1.327(5) ?
N4 C19 . 1.364(6) ?
N4 H4A . 0.8800 ?
N5 C21 . 1.325(5) ?
N5 C23 . 1.395(5) ?
N6 C21 . 1.331(5) ?
N6 C22 . 1.360(6) ?
N6 H6A . 0.8800 ?
C1 C2 . 1.507(6) ?
C1 H1A . 0.9800 ?
C1 H1B . 0.9800 ?
C1 H1C . 0.9800 ?
C2 C3 . 1.476(7) ?
C2 H2 . 1.0000 ?
C3 H3A . 0.9900 ?
C3 H3B . 0.9900 ?
C4 C5 . 1.434(6) ?
C4 H4 . 0.9500 ?
C5 C6 . 1.412(5) ?
C5 C10 . 1.428(6) ?
C6 C7 . 1.348(6) ?
C6 H6 . 0.9500 ?
C7 C8 . 1.392(6) ?
C7 H7 . 0.9500 ?
C8 C9 . 1.389(6) ?
C8 H8 . 0.9500 ?
C9 C10 . 1.380(6) ?
C9 H9 . 0.9500 ?
C11 C12 . 1.441(6) ?
C11 H11 . 0.9500 ?
C12 C13 . 1.416(5) ?
C12 C17 . 1.413(6) ?
C13 C14 . 1.364(6) ?
C13 H13 . 0.9500 ?
C14 C15 . 1.394(6) ?
C14 H14 . 0.9500 ?
C15 C16 . 1.368(6) ?
C15 H15 . 0.9500 ?
C16 C17 . 1.408(6) ?
C16 H16 . 0.9500 ?
C18 H18 . 0.9500 ?
C19 C20 . 1.361(6) ?
C19 H19 . 0.9500 ?
C20 H20 . 0.9500 ?
C21 H21 . 0.9500 ?
C22 C23 . 1.353(6) ?
C22 H22 . 0.9500 ?
C23 H23 . 0.9500 ?

loop_
_geom_hbond_atom_site_label_D
_geom_hbond_atom_site_label_H
_geom_hbond_atom_site_label_A
_geom_hbond_site_symmetry_A
_geom_hbond_distance_DH
_geom_hbond_distance_HA
_geom_hbond_distance_DA
_geom_hbond_angle_DHA
C7 H7 O6 3_657 0.95 2.526 3.436(6) 161
C16 H16 O5 1_555 0.95 2.527 3.325(6) 142
N4 H4A O2 3_757 0.88 2.476 3.063(4) 125
N4 H4A O6 3_757 0.88 2.359 3.031(4) 133
N6 H6A O4 3_656 0.88 2.028 2.892(4) 167

loop_
_geom_torsion_atom_site_label_1
_geom_torsion_atom_site_label_2
_geom_torsion_atom_site_label_3
_geom_torsion_atom_site_label_4
_geom_torsion_site_symmetry_1
_geom_torsion_site_symmetry_2
_geom_torsion_site_symmetry_3
_geom_torsion_site_symmetry_4
_geom_torsion
_geom_torsion_publ_flag
O2 Fe1 O1 C10 . . . . 176.7(3) ?
N1 Fe1 O1 C10 . . . . -7.2(4) ?
N2 Fe1 O1 C10 . . . . 8.6(8) ?
N3 Fe1 O1 C10 . . . . 86.1(4) ?
N5 Fe1 O1 C10 . . . . -94.6(4) ?
O1 Fe1 O2 C17 . . . . -175.8(3) ?
N1 Fe1 O2 C17 . . . . 19.3(7) ?
N2 Fe1 O2 C17 . . . . 1.3(3) ?
N3 Fe1 O2 C17 . . . . -87.2(3) ?
N5 Fe1 O2 C17 . . . . 91.4(3) ?
O1 Fe1 N1 C2 . . . . -169.1(3) ?
O1 Fe1 N1 C4 . . . . 3.9(3) ?
O2 Fe1 N1 C2 . . . . -3.6(7) ?
O2 Fe1 N1 C4 . . . . 169.3(4) ?
N2 Fe1 N1 C2 . . . . 14.9(3) ?
N2 Fe1 N1 C4 . . . . -172.2(4) ?
N3 Fe1 N1 C2 . . . . 102.6(3) ?
N3 Fe1 N1 C4 . . . . -84.5(3) ?
N5 Fe1 N1 C4 . . . . 97.1(3) ?
N5 Fe1 N1 C2 . . . . -75.8(3) ?
O1 Fe1 N2 C3 . . . . -7.4(7) ?
O1 Fe1 N2 C11 . . . . 170.5(4) ?
O2 Fe1 N2 C3 . . . . -175.8(3) ?
O2 Fe1 N2 C11 . . . . 2.1(3) ?
N1 Fe1 N2 C3 . . . . 8.8(3) ?
N1 Fe1 N2 C11 . . . . -173.2(4) ?
N3 Fe1 N2 C3 . . . . -84.9(3) ?
N3 Fe1 N2 C11 . . . . 93.1(3) ?
N5 Fe1 N2 C3 . . . . 96.2(3) ?
N5 Fe1 N2 C11 . . . . -85.9(3) ?
O1 Fe1 N3 C18 . . . . 4.1(3) ?
O1 Fe1 N3 C20 . . . . 174.8(3) ?
O2 Fe1 N3 C18 . . . . -100.9(3) ?
O2 Fe1 N3 C20 . . . . 69.8(3) ?
N1 Fe1 N3 C18 . . . . 93.3(3) ?
N1 Fe1 N3 C20 . . . . -95.9(3) ?
N2 Fe1 N3 C18 . . . . 170.3(3) ?
N2 Fe1 N3 C20 . . . . -19.0(3) ?
O1 Fe1 N5 C21 . . . . -103.2(3) ?
O1 Fe1 N5 C23 . . . . 77.9(3) ?
O2 Fe1 N5 C21 . . . . 1.8(3) ?
O2 Fe1 N5 C23 . . . . -177.1(3) ?
N1 Fe1 N5 C21 . . . . 167.6(3) ?
N1 Fe1 N5 C23 . . . . -11.3(3) ?
N2 Fe1 N5 C21 . . . . 90.6(3) ?
N2 Fe1 N5 C23 . . . . -88.3(3) ?
Fe1 O1 C10 C5 . . . . 7.0(6) ?
Fe1 O1 C10 C9 . . . . -172.9(3) ?
Fe1 O2 C17 C12 . . . . -3.2(6) ?
Fe1 O2 C17 C16 . . . . 178.4(3) ?
Fe1 N1 C2 C1 . . . . -165.7(3) ?
Fe1 N1 C2 C3 . . . . -35.1(5) ?
C4 N1 C2 C1 . . . . 21.0(6) ?
C4 N1 C2 C3 . . . . 151.7(4) ?
Fe1 N1 C4 C5 . . . . -0.8(6) ?
C2 N1 C4 C5 . . . . 171.8(4) ?
Fe1 N2 C3 C2 . . . . -30.6(5) ?
C11 N2 C3 C2 . . . . 151.3(4) ?
Fe1 N2 C11 C12 . . . . -3.7(6) ?
C3 N2 C11 C12 . . . . 174.2(4) ?
Fe1 N3 C18 N4 . . . . 173.6(3) ?
C20 N3 C18 N4 . . . . 1.0(4) ?
Fe1 N3 C20 C19 . . . . -173.0(3) ?
C18 N3 C20 C19 . . . . -0.9(4) ?
Fe1 N5 C23 C22 . . . . 179.1(3) ?
C19 N4 C18 N3 . . . . -0.8(5) ?
C18 N4 C19 C20 . . . . 0.2(5) ?
C21 N5 C23 C22 . . . . 0.1(5) ?
Fe1 N5 C21 N6 . . . . -179.1(3) ?
C23 N5 C21 N6 . . . . 0.0(4) ?
C22 N6 C21 N5 . . . . 0.0(5) ?
C21 N6 C22 C23 . . . . 0.1(5) ?
N1 C2 C3 N2 . . . . 41.1(5) ?
C1 C2 C3 N2 . . . . 173.6(4) ?
N1 C4 C5 C6 . . . . -179.8(4) ?
N1 C4 C5 C10 . . . . -1.6(7) ?
C4 C5 C6 C7 . . . . 179.4(4) ?
C10 C5 C6 C7 . . . . 1.0(7) ?
C4 C5 C10 O1 . . . . -1.1(6) ?
C4 C5 C10 C9 . . . . 178.8(4) ?
C6 C5 C10 O1 . . . . 177.1(4) ?
C6 C5 C10 C9 . . . . -3.0(6) ?
C5 C6 C7 C8 . . . . 1.6(8) ?
C6 C7 C8 C9 . . . . -2.1(8) ?
C7 C8 C9 C10 . . . . 0.0(7) ?
C8 C9 C10 O1 . . . . -177.6(4) ?
C8 C9 C10 C5 . . . . 2.5(7) ?
N2 C11 C12 C13 . . . . -177.5(4) ?
N2 C11 C12 C17 . . . . 1.8(6) ?
C11 C12 C13 C14 . . . . 179.6(4) ?
C17 C12 C13 C14 . . . . 0.2(6) ?
C11 C12 C17 O2 . . . . 1.8(6) ?
C11 C12 C17 C16 . . . . -179.7(4) ?
C13 C12 C17 O2 . . . . -178.9(4) ?
C13 C12 C17 C16 . . . . -0.4(6) ?
C12 C13 C14 C15 . . . . 0.4(7) ?
C13 C14 C15 C16 . . . . -0.7(7) ?
C14 C15 C16 C17 . . . . 0.5(7) ?
C15 C16 C17 O2 . . . . 178.6(4) ?
C15 C16 C17 C12 . . . . 0.1(6) ?
N4 C19 C20 N3 . . . . 0.5(5) ?
N6 C22 C23 N5 . . . . -0.1(5) ?
